data_2203700
loop_
_publ_author_name
'Taylor, Michelle K.'
'Reglinski, John'
'Wallace, Dawn'

_publ_section_title
;
 [<i>N,N</i>'-Bis-(<i>o</i>-sulfidobenzylidene)-1,3-diaminopropane]nickel(II)
 1,4-dioxane solvate
;
_journal_issue 6
_journal_name_full 'Acta Crystallographica Section E'
_journal_page_first m850
_journal_page_last m851
_journal_paper_doi 10.1107/S1600536804011882
_journal_volume 60
_journal_year 2004
_chemical_formula_iupac '[Ni (C17 H16 N2 S2)], C4 H8 O2'
_chemical_formula_moiety 'C17 H16 N2 Ni S2, C4 H8 O2'
_chemical_formula_sum 'C21 H24 N2 Ni O2 S2'
_chemical_formula_weight 459.25
_space_group_IT_number 2
_symmetry_cell_setting triclinic
_symmetry_space_group_name_Hall '-P 1'
_symmetry_space_group_name_H-M 'P -1'
_audit_creation_method 'WinGX routine CIF_UPDATE'
_cell_angle_alpha 77.392(2)
_cell_angle_beta 88.719(2)
_cell_angle_gamma 66.761(2)
_cell_formula_units_Z 2
_cell_length_a 9.2099(3)
_cell_length_b 9.3828(2)
_cell_length_c 13.2522(4)
_cell_measurement_reflns_used 4660
_cell_measurement_temperature 123(2)
_cell_measurement_theta_max 27.5
_cell_measurement_theta_min 1.6
_cell_volume 1024.30(5)
_computing_cell_refinement 'DENZO and COLLECT'
_computing_data_collection 'DENZO (Otwinowski & Minor, 1997) and COLLECT (Hooft, 1998)'
_computing_data_reduction 'DENZO and COLLECT'
_computing_molecular_graphics 'ORTEP-3 for Windows (Farrugia, 1997)'
_computing_publication_material 'WinGX (Farrugia, 1999)'
_computing_structure_refinement 'SHELXL97 (Sheldrick, 1997)'
_computing_structure_solution 'SHELXS97 (Sheldrick, 1997)'
_diffrn_measured_fraction_theta_full 0.995
_diffrn_measured_fraction_theta_max 0.995
_diffrn_measurement_device_type 'Nonius KappaCCD'
_diffrn_measurement_method '\f and \w'
_diffrn_radiation_type MoK\a
_diffrn_radiation_wavelength 0.71073
_diffrn_reflns_av_R_equivalents 0.0288
_diffrn_reflns_limit_h_max 11
_diffrn_reflns_limit_h_min -11
_diffrn_reflns_limit_k_max 12
_diffrn_reflns_limit_k_min -11
_diffrn_reflns_limit_l_max 17
_diffrn_reflns_limit_l_min -17
_diffrn_reflns_number 9186
_diffrn_reflns_theta_full 27.45
_diffrn_reflns_theta_max 27.45
_diffrn_reflns_theta_min 1.58
_diffrn_standards_decay_% 0
_diffrn_standards_interval_count 0
_exptl_absorpt_coefficient_mu 1.17
_exptl_absorpt_correction_type none
_exptl_crystal_colour Brown
_exptl_crystal_density_diffrn 1.489
_exptl_crystal_density_meas ?
_exptl_crystal_density_method .
_exptl_crystal_description Prism
_exptl_crystal_F_000 480
_exptl_crystal_size_max 0.25
_exptl_crystal_size_mid 0.25
_exptl_crystal_size_min 0.2
_refine_diff_density_max 0.363
_refine_diff_density_min -0.29
_refine_ls_extinction_method none
_refine_ls_goodness_of_fit_ref 1.027
_refine_ls_hydrogen_treatment refall
_refine_ls_matrix_type full
_refine_ls_number_parameters 349
_refine_ls_number_reflns 4660
_refine_ls_number_restraints 0
_refine_ls_restrained_S_all 1.027
_refine_ls_R_factor_gt 0.0294
_refine_ls_shift/su_max 0.033
_refine_ls_structure_factor_coef Fsqd
_refine_ls_weighting_details 'calc w = 1/[\s^2^(Fo^2^)+(0.0146P)^2^+0.5180P] where P = (Fo^2^+2Fc^2^)/3'
_refine_ls_weighting_scheme calc
_refine_ls_wR_factor_ref 0.0573
_reflns_number_gt 3758
_reflns_number_total 4660
_reflns_threshold_expression I>2\s(I)
_cod_data_source_file ac6101.cif
_cod_data_source_block I
_cod_depositor_comments
;
The following automatic conversions were performed:
'_symmetry_cell_setting' value 'Triclinic' changed to 'triclinic'
according to '/home/saulius/struct/CIF-dictionaries/cif_core.dic'
dictionary named 'cif_core.dic' version 2.4.1 from 2010-06-29.

Automatic conversion script
Id: cif_fix_enum 1527 2010-12-29 10:47:43Z saulius 

The following automatic conversions were performed:

'_symmetry_cell_setting' value 'Triclinic' changed to 'triclinic'
according to /home/saulius/struct/CIF-dictionaries/cif_core.dic
dictionary named 'cif_core.dic' version 2.4.1 from 2010-06-29.

Automatic conversion script
Id: cif_fix_values 1715 2011-07-08 13:25:40Z adriana 
;
_cod_database_code 2203700
_cod_database_fobs_code 2203700

loop_
_symmetry_equiv_pos_as_xyz
'x, y, z'
'-x, -y, -z'

loop_
_atom_site_label
_atom_site_fract_x
_atom_site_fract_y
_atom_site_fract_z
_atom_site_U_iso_or_equiv
_atom_site_adp_type
_atom_site_calc_flag
_atom_site_occupancy
_atom_site_type_symbol
C1 0.2710(2) 0.7389(2) 0.57855(14) 0.0159(4) Uani d 1 C
C2 0.1408(2) 0.7676(2) 0.63999(15) 0.0189(4) Uani d 1 C
C3 0.1601(2) 0.7008(2) 0.74544(15) 0.0216(4) Uani d 1 C
C4 0.3099(2) 0.6008(2) 0.79286(16) 0.0235(4) Uani d 1 C
C5 0.4386(2) 0.5709(2) 0.73374(15) 0.0209(4) Uani d 1 C
C6 0.4231(2) 0.6404(2) 0.62742(14) 0.0163(4) Uani d 1 C
C7 0.5667(2) 0.5992(2) 0.57264(14) 0.0173(4) Uani d 1 C
C8 0.7439(2) 0.6049(2) 0.44351(15) 0.0169(4) Uani d 1 C
C9 0.8365(2) 0.7036(2) 0.45712(16) 0.0193(4) Uani d 1 C
C10 0.7314(2) 0.8817(2) 0.43429(15) 0.0192(4) Uani d 1 C
C11 0.6252(2) 1.0193(2) 0.26429(14) 0.0165(4) Uani d 1 C
C12 0.5229(2) 1.0864(2) 0.16979(14) 0.0178(4) Uani d 1 C
C13 0.5847(2) 1.1463(2) 0.08023(16) 0.0224(4) Uani d 1 C
C14 0.4958(2) 1.2121(2) -0.01327(16) 0.0257(5) Uani d 1 C
C15 0.3415(2) 1.2220(2) -0.01875(15) 0.0240(4) Uani d 1 C
C16 0.2771(2) 1.1676(2) 0.06836(15) 0.0213(4) Uani d 1 C
C17 0.3659(2) 1.0981(2) 0.16450(14) 0.0168(4) Uani d 1 C
N1 0.58507(17) 0.67295(17) 0.48251(11) 0.0147(3) Uani d 1 N
N2 0.61009(17) 0.92791(17) 0.34786(11) 0.0156(3) Uani d 1 N
S1 0.23398(5) 0.81892(5) 0.44491(3) 0.01690(10) Uani d 1 S
S2 0.26934(5) 1.04149(6) 0.27094(4) 0.02131(11) Uani d 1 S
Ni1 0.44140(3) 0.85851(3) 0.387643(18) 0.01469(7) Uani d 1 Ni
O1 0.87627(16) 0.38996(16) 0.74835(10) 0.0273(3) Uani d 1 O
O2 0.91928(17) 0.23564(16) 0.96165(10) 0.0287(3) Uani d 1 O
C19 0.9658(2) 0.2222(2) 0.78346(16) 0.0240(4) Uani d 1 C
C20 0.9075(3) 0.1581(3) 0.88208(16) 0.0267(5) Uani d 1 C
C21 0.8345(3) 0.4039(3) 0.92787(17) 0.0309(5) Uani d 1 C
C22 0.8898(3) 0.4680(3) 0.82688(18) 0.0325(5) Uani d 1 C
H2 0.041(2) 0.834(2) 0.6093(14) 0.020(5) Uiso d 1 H
H3 0.071(2) 0.725(2) 0.7839(15) 0.020(5) Uiso d 1 H
H4 0.323(2) 0.553(2) 0.8650(16) 0.028(6) Uiso d 1 H
H5 0.544(2) 0.504(2) 0.7636(15) 0.029(6) Uiso d 1 H
H7 0.657(2) 0.506(2) 0.6091(13) 0.013(5) Uiso d 1 H
H8A 0.799(2) 0.495(2) 0.4793(13) 0.012(5) Uiso d 1 H
H8B 0.729(2) 0.607(2) 0.3686(15) 0.021(5) Uiso d 1 H
H9A 0.879(2) 0.674(2) 0.5288(15) 0.017(5) Uiso d 1 H
H9B 0.919(2) 0.684(2) 0.4129(14) 0.016(5) Uiso d 1 H
H10A 0.676(2) 0.909(2) 0.4961(15) 0.016(5) Uiso d 1 H
H10B 0.794(2) 0.944(2) 0.4160(14) 0.014(5) Uiso d 1 H
H11 0.721(2) 1.047(2) 0.2618(13) 0.015(5) Uiso d 1 H
H13 0.688(2) 1.140(2) 0.0862(16) 0.030(6) Uiso d 1 H
H14 0.537(2) 1.248(2) -0.0743(15) 0.022(5) Uiso d 1 H
H15 0.281(2) 1.264(2) -0.0846(15) 0.018(5) Uiso d 1 H
H16 0.172(2) 1.173(2) 0.0642(14) 0.019(5) Uiso d 1 H
H19A 0.955(2) 0.172(2) 0.7274(15) 0.024(5) Uiso d 1 H
H19B 1.079(2) 0.202(2) 0.7942(14) 0.020(5) Uiso d 1 H
H20A 0.795(2) 0.172(2) 0.8714(15) 0.027(6) Uiso d 1 H
H20B 0.976(2) 0.040(2) 0.9083(15) 0.028(5) Uiso d 1 H
H21A 0.853(2) 0.455(2) 0.9808(16) 0.027(6) Uiso d 1 H
H21B 0.716(3) 0.432(3) 0.9209(16) 0.036(6) Uiso d 1 H
H22A 0.999(3) 0.455(2) 0.8372(15) 0.027(6) Uiso d 1 H
H22B 0.824(2) 0.583(3) 0.7993(16) 0.033(6) Uiso d 1 H

loop_
_atom_site_aniso_label
_atom_site_aniso_U_11
_atom_site_aniso_U_22
_atom_site_aniso_U_33
_atom_site_aniso_U_12
_atom_site_aniso_U_13
_atom_site_aniso_U_23
C1 0.0180(9) 0.0101(8) 0.0197(9) -0.0052(7) 0.0012(7) -0.0044(7)
C2 0.0155(9) 0.0148(9) 0.0263(11) -0.0061(8) 0.0007(8) -0.0046(8)
C3 0.0217(10) 0.0197(10) 0.0237(10) -0.0085(8) 0.0080(9) -0.0056(8)
C4 0.0266(11) 0.0213(10) 0.0192(10) -0.0085(9) 0.0033(9) -0.0003(8)
C5 0.0191(10) 0.0196(10) 0.0211(10) -0.0071(8) -0.0028(8) 0.0003(8)
C6 0.0170(9) 0.0126(9) 0.0185(9) -0.0057(7) 0.0010(8) -0.0026(7)
C7 0.0165(9) 0.0132(9) 0.0215(10) -0.0051(8) -0.0020(8) -0.0036(8)
C8 0.0140(9) 0.0127(9) 0.0211(10) -0.0025(7) 0.0018(8) -0.0034(8)
C9 0.0152(9) 0.0204(10) 0.0215(10) -0.0074(8) 0.0012(8) -0.0023(8)
C10 0.0197(10) 0.0187(10) 0.0213(10) -0.0095(8) -0.0021(8) -0.0052(8)
C11 0.0143(9) 0.0129(9) 0.0227(10) -0.0050(7) 0.0033(8) -0.0060(8)
C12 0.0209(10) 0.0124(9) 0.0191(10) -0.0059(7) 0.0017(8) -0.0032(7)
C13 0.0194(10) 0.0180(10) 0.0276(11) -0.0060(8) 0.0048(9) -0.0037(8)
C14 0.0300(11) 0.0215(11) 0.0201(11) -0.0077(9) 0.0050(9) 0.0011(8)
C15 0.0310(11) 0.0189(10) 0.0188(10) -0.0079(9) -0.0034(9) -0.0010(8)
C16 0.0205(10) 0.0176(10) 0.0239(10) -0.0069(8) -0.0033(8) -0.0019(8)
C17 0.0187(9) 0.0117(9) 0.0190(9) -0.0049(7) 0.0016(8) -0.0037(7)
N1 0.0134(7) 0.0115(7) 0.0190(8) -0.0042(6) 0.0017(6) -0.0044(6)
N2 0.0159(8) 0.0118(7) 0.0189(8) -0.0049(6) -0.0010(6) -0.0045(6)
S1 0.0150(2) 0.0171(2) 0.0173(2) -0.00633(18) -0.00101(18) -0.00146(18)
S2 0.0148(2) 0.0223(3) 0.0207(2) -0.00485(19) 0.00009(19) 0.0028(2)
Ni1 0.01358(12) 0.01291(12) 0.01610(12) -0.00437(9) 0.00019(9) -0.00203(9)
O1 0.0315(8) 0.0223(7) 0.0221(7) -0.0061(6) -0.0015(6) -0.0019(6)
O2 0.0351(8) 0.0277(8) 0.0203(7) -0.0094(7) -0.0020(6) -0.0048(6)
C19 0.0222(11) 0.0226(11) 0.0251(11) -0.0063(9) -0.0007(9) -0.0060(9)
C20 0.0319(12) 0.0236(11) 0.0254(11) -0.0120(10) 0.0002(9) -0.0053(9)
C21 0.0341(13) 0.0282(12) 0.0280(12) -0.0072(10) 0.0000(10) -0.0117(10)
C22 0.0353(13) 0.0208(12) 0.0379(13) -0.0082(10) -0.0017(11) -0.0049(10)

loop_
_atom_type_symbol
_atom_type_description
_atom_type_scat_dispersion_real
_atom_type_scat_dispersion_imag
_atom_type_scat_source
C C 0.0033 0.0016 'International Tables Vol C Tables 4.2.6.8 and 6.1.1.4'
H H 0 0 'International Tables Vol C Tables 4.2.6.8 and 6.1.1.4'
N N 0.0061 0.0033 'International Tables Vol C Tables 4.2.6.8 and 6.1.1.4'
S S 0.1246 0.1234 'International Tables Vol C Tables 4.2.6.8 and 6.1.1.4'
Ni Ni 0.3393 1.1124 'International Tables Vol C Tables 4.2.6.8 and 6.1.1.4'
O O 0.0106 0.006 'International Tables Vol C Tables 4.2.6.8 and 6.1.1.4'

loop_
_geom_angle_atom_site_label_1
_geom_angle_atom_site_label_2
_geom_angle_atom_site_label_3
_geom_angle
_geom_angle_publ_flag
C2 C1 C6 118.10(17) ?
C2 C1 S1 117.96(13) ?
C6 C1 S1 123.85(14) ?
C3 C2 C1 121.20(17) ?
C3 C2 H2 119.9(12) ?
C1 C2 H2 118.9(12) ?
C2 C3 C4 120.49(19) ?
C2 C3 H3 118.6(12) ?
C4 C3 H3 120.9(12) ?
C5 C4 C3 119.05(19) ?
C5 C4 H4 120.2(12) ?
C3 C4 H4 120.7(12) ?
C4 C5 C6 121.69(18) ?
C4 C5 H5 121.6(12) ?
C6 C5 H5 116.7(13) ?
C5 C6 C1 119.42(17) ?
C5 C6 C7 116.91(16) ?
C1 C6 C7 123.59(16) ?
N1 C7 C6 126.55(17) ?
N1 C7 H7 118.3(11) ?
C6 C7 H7 115.2(11) ?
N1 C8 C9 109.44(15) ?
N1 C8 H8A 110.1(11) ?
C9 C8 H8A 111.4(10) ?
N1 C8 H8B 107.8(11) ?
C9 C8 H8B 110.6(11) ?
H8A C8 H8B 107.4(14) ?
C8 C9 C10 111.96(15) ?
C8 C9 H9A 109.7(11) ?
C10 C9 H9A 106.7(11) ?
C8 C9 H9B 109.0(11) ?
C10 C9 H9B 109.8(11) ?
H9A C9 H9B 109.7(15) ?
N2 C10 C9 111.59(15) ?
N2 C10 H10A 107.9(10) ?
C9 C10 H10A 109.6(11) ?
N2 C10 H10B 108.2(10) ?
C9 C10 H10B 110.9(11) ?
H10A C10 H10B 108.4(15) ?
N2 C11 C12 127.90(17) ?
N2 C11 H11 117.6(10) ?
C12 C11 H11 114.4(10) ?
C13 C12 C17 119.45(17) ?
C13 C12 C11 117.09(17) ?
C17 C12 C11 123.43(17) ?
C14 C13 C12 121.09(19) ?
C14 C13 H13 121.1(13) ?
C12 C13 H13 117.9(13) ?
C13 C14 C15 119.4(2) ?
C13 C14 H14 121.8(12) ?
C15 C14 H14 118.7(12) ?
C16 C15 C14 120.51(19) ?
C16 C15 H15 120.1(12) ?
C14 C15 H15 119.4(11) ?
C15 C16 C17 121.23(19) ?
C15 C16 H16 120.4(12) ?
C17 C16 H16 118.4(12) ?
C16 C17 C12 118.25(17) ?
C16 C17 S2 117.24(14) ?
C12 C17 S2 124.42(14) ?
C7 N1 C8 115.75(15) ?
C7 N1 Ni1 131.25(13) ?
C8 N1 Ni1 113.00(11) ?
C11 N2 C10 115.91(16) ?
C11 N2 Ni1 130.86(12) ?
C10 N2 Ni1 112.78(12) ?
C1 S1 Ni1 107.57(6) ?
C17 S2 Ni1 109.63(6) ?
N1 Ni1 N2 90.94(6) ?
N1 Ni1 S2 170.86(4) y
N2 Ni1 S2 94.62(5) ?
N1 Ni1 S1 93.17(5) ?
N2 Ni1 S1 169.35(4) y
S2 Ni1 S1 82.624(19) ?
C22 O1 C19 109.04(15) ?
C21 O2 C20 110.24(15) ?
O1 C19 C20 110.75(16) ?
O1 C19 H19A 107.1(11) ?
C20 C19 H19A 111.4(12) ?
O1 C19 H19B 108.9(11) ?
C20 C19 H19B 110.2(11) ?
H19A C19 H19B 108.4(15) ?
O2 C20 C19 110.81(17) ?
O2 C20 H20A 109.5(11) ?
C19 C20 H20A 111.1(12) ?
O2 C20 H20B 106.8(11) ?
C19 C20 H20B 109.9(12) ?
H20A C20 H20B 108.6(16) ?
O2 C21 C22 111.31(18) ?
O2 C21 H21A 108.6(12) ?
C22 C21 H21A 108.6(12) ?
O2 C21 H21B 110.3(12) ?
C22 C21 H21B 110.5(12) ?
H21A C21 H21B 107.4(16) ?
O1 C22 C21 111.26(18) ?
O1 C22 H22A 110.3(12) ?
C21 C22 H22A 109.7(12) ?
O1 C22 H22B 105.5(12) ?
C21 C22 H22B 111.7(13) ?
H22A C22 H22B 108.3(17) ?

loop_
_geom_bond_atom_site_label_1
_geom_bond_atom_site_label_2
_geom_bond_distance
_geom_bond_publ_flag
C1 C2 1.404(3) ?
C1 C6 1.412(2) ?
C1 S1 1.7495(18) ?
C2 C3 1.385(3) ?
C2 H2 0.921(19) ?
C3 C4 1.392(3) ?
C3 H3 0.933(19) ?
C4 C5 1.375(3) ?
C4 H4 0.95(2) ?
C5 C6 1.402(3) ?
C5 H5 0.96(2) ?
C6 C7 1.450(3) ?
C7 N1 1.287(2) ?
C7 H7 0.973(18) ?
C8 N1 1.479(2) ?
C8 C9 1.523(3) ?
C8 H8A 0.968(18) ?
C8 H8B 0.999(19) ?
C9 C10 1.529(3) ?
C9 H9A 0.975(18) ?
C9 H9B 0.937(19) ?
C10 N2 1.485(2) ?
C10 H10A 0.984(19) ?
C10 H10B 0.965(19) ?
C11 N2 1.286(2) ?
C11 C12 1.447(2) ?
C11 H11 1.009(19) ?
C12 C13 1.407(3) ?
C12 C17 1.408(3) ?
C13 C14 1.378(3) ?
C13 H13 0.94(2) ?
C14 C15 1.390(3) ?
C14 H14 0.94(2) ?
C15 C16 1.377(3) ?
C15 H15 0.963(18) ?
C16 C17 1.407(3) ?
C16 H16 0.948(19) ?
C17 S2 1.7471(19) ?
N1 Ni1 1.9140(14) y
N2 Ni1 1.9307(15) y
S1 Ni1 2.1760(5) y
S2 Ni1 2.1574(5) y
O1 C22 1.430(2) ?
O1 C19 1.431(2) ?
O2 C21 1.427(2) ?
O2 C20 1.434(2) ?
C19 C20 1.496(3) ?
C19 H19A 0.990(19) ?
C19 H19B 0.990(19) ?
C20 H20A 1.00(2) ?
C20 H20B 1.02(2) ?
C21 C22 1.507(3) ?
C21 H21A 0.98(2) ?
C21 H21B 1.02(2) ?
C22 H22A 0.97(2) ?
C22 H22B 0.99(2) ?

loop_
_geom_torsion_atom_site_label_1
_geom_torsion_atom_site_label_2
_geom_torsion_atom_site_label_3
_geom_torsion_atom_site_label_4
_geom_torsion
C6 C1 C2 C3 -0.3(3)
S1 C1 C2 C3 176.39(14)
C1 C2 C3 C4 -1.2(3)
C2 C3 C4 C5 0.8(3)
C3 C4 C5 C6 1.0(3)
C4 C5 C6 C1 -2.5(3)
C4 C5 C6 C7 -179.45(17)
C2 C1 C6 C5 2.1(3)
S1 C1 C6 C5 -174.40(14)
C2 C1 C6 C7 178.84(16)
S1 C1 C6 C7 2.3(2)
C5 C6 C7 N1 -164.25(17)
C1 C6 C7 N1 18.9(3)
N1 C8 C9 C10 -38.6(2)
C8 C9 C10 N2 -36.3(2)
N2 C11 C12 C13 -163.22(18)
N2 C11 C12 C17 18.7(3)
C17 C12 C13 C14 -1.9(3)
C11 C12 C13 C14 179.87(17)
C12 C13 C14 C15 1.2(3)
C13 C14 C15 C16 0.4(3)
C14 C15 C16 C17 -1.2(3)
C15 C16 C17 C12 0.5(3)
C15 C16 C17 S2 177.25(15)
C13 C12 C17 C16 1.1(3)
C11 C12 C17 C16 179.17(17)
C13 C12 C17 S2 -175.45(14)
C11 C12 C17 S2 2.6(3)
C6 C7 N1 C8 -179.34(16)
C6 C7 N1 Ni1 0.7(3)
C9 C8 N1 C7 -101.93(18)
C9 C8 N1 Ni1 78.07(16)
C12 C11 N2 C10 -177.98(17)
C12 C11 N2 Ni1 -6.4(3)
C9 C10 N2 C11 -113.05(19)
C9 C10 N2 Ni1 73.81(18)
C2 C1 S1 Ni1 152.10(12)
C6 C1 S1 Ni1 -31.40(16)
C16 C17 S2 Ni1 156.60(12)
C12 C17 S2 Ni1 -26.83(17)
C7 N1 Ni1 N2 142.94(16)
C8 N1 Ni1 N2 -37.06(12)
C7 N1 Ni1 S1 -27.23(16)
C8 N1 Ni1 S1 152.77(11)
C11 N2 Ni1 N1 155.57(16)
C10 N2 Ni1 N1 -32.60(12)
C11 N2 Ni1 S2 -17.17(16)
C10 N2 Ni1 S2 154.66(11)
C11 N2 Ni1 S1 -91.7(3)
C10 N2 Ni1 S1 80.1(3)
C17 S2 Ni1 N2 28.01(8)
C17 S2 Ni1 S1 -162.34(6)
C1 S1 Ni1 N1 35.44(7)
C1 S1 Ni1 N2 -77.1(3)
C1 S1 Ni1 S2 -152.71(6)
C22 O1 C19 C20 58.8(2)
C21 O2 C20 C19 56.4(2)
O1 C19 C20 O2 -59.1(2)
C20 O2 C21 C22 -55.0(2)
C19 O1 C22 C21 -57.4(2)
O2 C21 C22 O1 56.4(2)
